data_4029991
loop_
_publ_author_name
'Koyioni, Maria'
'Manoli, Maria'
'Koutentis, Panayiotis A.'

_publ_section_title
;
 Synthesis of fused 1,2,4-dithiazines and 1,2,3,5-trithiazepines.
;
_journal_issue 20
_journal_name_full 'The Journal of organic chemistry'
_journal_page_first 9717
_journal_page_last 9727
_journal_paper_doi 10.1021/jo501881y
_journal_volume 79
_journal_year 2014
_chemical_formula_moiety 'C7 H6 N4 S2'
_chemical_formula_sum 'C7 H6 N4 S2'
_chemical_formula_weight 210.28
_chemical_name_systematic
; 
 ? 
;
_space_group_IT_number 14
_symmetry_cell_setting monoclinic
_symmetry_space_group_name_Hall '-P 2ybc'
_symmetry_space_group_name_H-M 'P 1 21/c 1'
_atom_sites_solution_hydrogens geom
_atom_sites_solution_primary direct
_atom_sites_solution_secondary difmap
_audit_creation_method SHELXL-97
_cell_angle_alpha 90.00
_cell_angle_beta 94.338(8)
_cell_angle_gamma 90.00
_cell_formula_units_Z 4
_cell_length_a 3.9220(3)
_cell_length_b 16.8520(14)
_cell_length_c 13.4334(11)
_cell_measurement_reflns_used 2092
_cell_measurement_temperature 100.05(10)
_cell_measurement_theta_max 29.4420
_cell_measurement_theta_min 3.8320
_cell_volume 885.32(12)
_computing_structure_refinement 'SHELXL-97 (Sheldrick, 1997)'
_computing_structure_solution 'SHELXS-97 (Sheldrick, 1990)'
_diffrn_ambient_temperature 100(2)
_diffrn_detector_area_resol_mean 10.4223
_diffrn_measured_fraction_theta_full 0.998
_diffrn_measured_fraction_theta_max 0.998
_diffrn_measurement_device_type 'SuperNova, Dual, Cu at zero, Atlas'
_diffrn_measurement_method '\w scans'
_diffrn_radiation_monochromator mirror
_diffrn_radiation_source 'SuperNova (Mo) X-ray Source'
_diffrn_radiation_type MoK\a
_diffrn_radiation_wavelength 0.71073
_diffrn_reflns_av_R_equivalents 0.0440
_diffrn_reflns_av_sigmaI/netI 0.0439
_diffrn_reflns_limit_h_max 4
_diffrn_reflns_limit_h_min -4
_diffrn_reflns_limit_k_max 15
_diffrn_reflns_limit_k_min -20
_diffrn_reflns_limit_l_max 13
_diffrn_reflns_limit_l_min -15
_diffrn_reflns_number 4294
_diffrn_reflns_theta_full 25.00
_diffrn_reflns_theta_max 25.00
_diffrn_reflns_theta_min 2.86
_exptl_absorpt_coefficient_mu 0.554
_exptl_absorpt_correction_T_max 1.00000
_exptl_absorpt_correction_T_min 0.90275
_exptl_absorpt_correction_type multi-scan
_exptl_absorpt_process_details 'Empirical absorption correction (CrysAlis RED, Oxford Diffraction)'
_exptl_crystal_colour red
_exptl_crystal_density_diffrn 1.578
_exptl_crystal_density_method 'not measured'
_exptl_crystal_description rod
_exptl_crystal_F_000 432
_exptl_crystal_size_max 0.25
_exptl_crystal_size_mid 0.01
_exptl_crystal_size_min 0.01
_refine_diff_density_max 0.403
_refine_diff_density_min -0.371
_refine_diff_density_rms 0.080
_refine_ls_extinction_method none
_refine_ls_goodness_of_fit_ref 1.052
_refine_ls_hydrogen_treatment constr
_refine_ls_matrix_type full
_refine_ls_number_parameters 118
_refine_ls_number_reflns 1565
_refine_ls_number_restraints 0
_refine_ls_restrained_S_all 1.052
_refine_ls_R_factor_all 0.0445
_refine_ls_R_factor_gt 0.0392
_refine_ls_shift/su_max 0.000
_refine_ls_shift/su_mean 0.000
_refine_ls_structure_factor_coef Fsqd
_refine_ls_weighting_details 'calc w=1/[\s^2^(Fo^2^)+(0.0433P)^2^+1.2186P] where P=(Fo^2^+2Fc^2^)/3'
_refine_ls_weighting_scheme calc
_refine_ls_wR_factor_gt 0.0979
_refine_ls_wR_factor_ref 0.1006
_reflns_number_gt 1396
_reflns_number_total 1565
_reflns_threshold_expression >2sigma(I)
_cod_data_source_file jo501881y_si_002.cif
_cod_data_source_block shelxl
_cod_depositor_comments
;
The following automatic conversions were performed:

'_symmetry_cell_setting' value 'Monoclinic' changed to 'monoclinic'
according to
/home/saulius/struct/COD-crude-data--automatic-downloads/rss-feeds/ACS/lib/dictionaries/cif_core.dic
dictionary named 'cif_core.dic' version 2.4.2 from 2011-04-26.

Automatic conversion script
Id: cif_fix_values 2281 2013-09-26 08:29:07Z andrius 

 Adding full bibliography for 4029989--4029993.cif.
;
_cod_database_code 4029991

loop_
_symmetry_equiv_pos_as_xyz
'x, y, z'
'-x, y+1/2, -z+1/2'
'-x, -y, -z'
'x, -y-1/2, z-1/2'

loop_
_atom_site_label
_atom_site_type_symbol
_atom_site_fract_x
_atom_site_fract_y
_atom_site_fract_z
_atom_site_U_iso_or_equiv
_atom_site_adp_type
_atom_site_occupancy
_atom_site_symmetry_multiplicity
_atom_site_calc_flag
_atom_site_refinement_flags
C1 C 0.3406(6) 0.09639(15) 0.20872(19) 0.0142(6) Uani 1 1 d .
C2 C 0.1252(6) 0.16683(15) 0.07397(19) 0.0137(6) Uani 1 1 d .
C3 C -0.0919(6) 0.28590(15) 0.03691(19) 0.0143(6) Uani 1 1 d .
C4 C 0.0900(6) 0.24282(16) 0.11197(19) 0.0136(6) Uani 1 1 d .
C5 C -0.1094(7) 0.09960(16) -0.0839(2) 0.0191(6) Uani 1 1 d .
H5A H -0.2209 0.1173 -0.1460 0.029 Uiso 1 1 calc R
H5B H -0.2574 0.0640 -0.0518 0.029 Uiso 1 1 calc R
H5C H 0.0988 0.0726 -0.0963 0.029 Uiso 1 1 calc R
C6 C -0.1959(7) 0.37086(16) 0.0362(2) 0.0187(6) Uani 1 1 d .
H6A H -0.3200 0.3831 -0.0263 0.028 Uiso 1 1 calc R
H6B H 0.0041 0.4037 0.0445 0.028 Uiso 1 1 calc R
H6C H -0.3390 0.3805 0.0898 0.028 Uiso 1 1 calc R
C7 C 0.5291(7) 0.02920(16) 0.2509(2) 0.0158(6) Uani 1 1 d .
N1 N 0.2967(5) 0.10134(13) 0.11298(16) 0.0144(5) Uani 1 1 d .
N2 N -0.0318(6) 0.16729(13) -0.01995(16) 0.0149(5) Uani 1 1 d .
N3 N -0.1719(6) 0.23877(13) -0.04253(16) 0.0153(5) Uani 1 1 d .
N4 N 0.6759(6) -0.02353(15) 0.28710(18) 0.0227(6) Uani 1 1 d .
S1 S 0.28408(16) 0.26789(4) 0.22967(5) 0.0146(2) Uani 1 1 d .
S2 S 0.17454(16) 0.16187(4) 0.29750(5) 0.0145(2) Uani 1 1 d .

loop_
_atom_site_aniso_label
_atom_site_aniso_U_11
_atom_site_aniso_U_22
_atom_site_aniso_U_33
_atom_site_aniso_U_23
_atom_site_aniso_U_13
_atom_site_aniso_U_12
C1 0.0141(12) 0.0144(13) 0.0143(14) -0.0017(10) 0.0032(10) -0.0022(10)
C2 0.0134(12) 0.0158(13) 0.0120(13) -0.0010(10) 0.0022(10) -0.0022(11)
C3 0.0151(12) 0.0166(14) 0.0115(13) -0.0010(10) 0.0030(10) -0.0021(11)
C4 0.0130(12) 0.0189(14) 0.0093(13) -0.0032(10) 0.0029(10) -0.0021(11)
C5 0.0246(14) 0.0188(14) 0.0138(14) -0.0039(11) 0.0013(11) -0.0005(12)
C6 0.0213(14) 0.0204(15) 0.0144(14) -0.0014(11) 0.0010(11) 0.0007(12)
C7 0.0173(13) 0.0192(14) 0.0108(13) -0.0020(11) 0.0017(11) -0.0022(12)
N1 0.0151(11) 0.0162(12) 0.0117(11) -0.0006(9) 0.0012(9) -0.0032(9)
N2 0.0199(11) 0.0151(11) 0.0098(11) -0.0005(9) 0.0017(9) -0.0021(9)
N3 0.0172(11) 0.0161(12) 0.0125(12) 0.0023(9) 0.0008(9) -0.0003(9)
N4 0.0271(13) 0.0225(14) 0.0182(13) -0.0002(10) 0.0004(11) 0.0024(11)
S1 0.0174(4) 0.0158(4) 0.0103(4) -0.0019(2) -0.0006(3) -0.0023(3)
S2 0.0180(4) 0.0160(4) 0.0094(3) -0.0006(2) 0.0011(3) 0.0003(3)

loop_
_atom_type_symbol
_atom_type_description
_atom_type_scat_dispersion_real
_atom_type_scat_dispersion_imag
_atom_type_scat_source
C C 0.0033 0.0016 'International Tables Vol C Tables 4.2.6.8 and 6.1.1.4'
H H 0.0000 0.0000 'International Tables Vol C Tables 4.2.6.8 and 6.1.1.4'
N N 0.0061 0.0033 'International Tables Vol C Tables 4.2.6.8 and 6.1.1.4'
S S 0.1246 0.1234 'International Tables Vol C Tables 4.2.6.8 and 6.1.1.4'

loop_
_geom_angle_atom_site_label_1
_geom_angle_atom_site_label_2
_geom_angle_atom_site_label_3
_geom_angle
N1 C1 C7 117.9(2)
N1 C1 S2 126.9(2)
C7 C1 S2 115.13(19)
N2 C2 N1 122.1(2)
N2 C2 C4 106.5(2)
N1 C2 C4 131.2(2)
N3 C3 C4 110.0(2)
N3 C3 C6 120.9(2)
C4 C3 C6 129.1(2)
C2 C4 C3 105.9(2)
C2 C4 S1 120.3(2)
C3 C4 S1 133.6(2)
N4 C7 C1 178.0(3)
C1 N1 C2 117.2(2)
N3 N2 C2 111.2(2)
N3 N2 C5 120.5(2)
C2 N2 C5 127.3(2)
C3 N3 N2 106.4(2)
C4 S1 S2 95.67(9)
C1 S2 S1 98.13(9)

loop_
_geom_bond_atom_site_label_1
_geom_bond_atom_site_label_2
_geom_bond_distance
C1 N1 1.287(3)
C1 C7 1.444(4)
C1 S2 1.784(3)
C2 N2 1.361(3)
C2 N1 1.375(3)
C2 C4 1.389(4)
C3 N3 1.348(3)
C3 C4 1.394(4)
C3 C6 1.489(4)
C4 S1 1.754(3)
C5 N2 1.446(3)
C7 N4 1.147(4)
N2 N3 1.349(3)
S1 S2 2.0655(9)
